data_7011593
loop_
_publ_author_name
'Liu, Ye'
'Lee, Kim Hun'
'Vittal, Jagadese J.'
'Hor, Tzi Sum Andy'

_publ_section_title
;
 Cleavage of homometallic and formation of heterometallic M--M bonds.
 Serendipitous syntheses of bimetallic
 MnPd(&#x00B5;-PPh2)(CO)4(\h2-P--P) (P--P = dppm, dppe, dppf) and
 polymetallic Mn2Pd2Ag(&#x00B5;-Cl)(&#x00B5;-PPh2)2(&#x00B5;-dppm)(CO)8
;
_journal_issue 13
_journal_name_full 'Journal of the Chemical Society, Dalton Transactions'
_journal_page_first 2747
_journal_paper_doi 10.1039/b202001g
_journal_year 2002
_chemical_formula_sum 'C53 H44 Fe Mn O5 P3 Pd'
_chemical_formula_weight 1070.98
_space_group_IT_number 14
_symmetry_cell_setting monoclinic
_symmetry_space_group_name_Hall '-P 2ybc'
_symmetry_space_group_name_H-M 'P 1 21/c 1'
_atom_sites_solution_hydrogens geom
_atom_sites_solution_primary direct
_atom_sites_solution_secondary difmap
_audit_creation_method SHELXL-97
_cell_angle_alpha 90.00
_cell_angle_beta 92.5950(10)
_cell_angle_gamma 90.00
_cell_formula_units_Z 4
_cell_length_a 13.4500(6)
_cell_length_b 10.7239(5)
_cell_length_c 33.3018(15)
_cell_measurement_reflns_used 4623
_cell_measurement_temperature 223(2)
_cell_measurement_theta_max 24.2
_cell_measurement_theta_min 2.25
_cell_volume 4798.4(4)
_computing_cell_refinement 'Bruker AXS, SAINT'
_computing_data_collection 'Bruker AXS, SMART'
_computing_data_reduction 'Bruker AXS, SAINT'
_computing_molecular_graphics 'Bruker AXS, SHELXTL'
_computing_publication_material 'Bruker AXS, SHELXTL'
_computing_structure_refinement 'SHELXL-97 (Sheldrick, 1997)'
_computing_structure_solution 'SHELXS-97 (Sheldrick, 1990)'
_diffrn_ambient_temperature 223(2)
_diffrn_measured_fraction_theta_full 1.000
_diffrn_measured_fraction_theta_max 1.000
_diffrn_measurement_method '\w scans'
_diffrn_radiation_monochromator graphite
_diffrn_radiation_source 'fine-focus sealed tube'
_diffrn_radiation_type MoK\a
_diffrn_radiation_wavelength 0.71073
_diffrn_reflns_av_R_equivalents 0.0472
_diffrn_reflns_av_sigmaI/netI 0.0722
_diffrn_reflns_limit_h_max 15
_diffrn_reflns_limit_h_min -15
_diffrn_reflns_limit_k_max 12
_diffrn_reflns_limit_k_min -11
_diffrn_reflns_limit_l_max 39
_diffrn_reflns_limit_l_min -37
_diffrn_reflns_number 27407
_diffrn_reflns_theta_full 25.00
_diffrn_reflns_theta_max 25.00
_diffrn_reflns_theta_min 1.52
_exptl_absorpt_coefficient_mu 1.075
_exptl_absorpt_correction_T_max 0.9189
_exptl_absorpt_correction_T_min 0.8468
_exptl_absorpt_correction_type 'sadabs (Sheldrick, 1996)'
_exptl_crystal_colour orange
_exptl_crystal_density_diffrn 1.482
_exptl_crystal_density_meas ?
_exptl_crystal_density_method .
_exptl_crystal_description 'thin plate'
_exptl_crystal_F_000 2176
_exptl_crystal_size_max 0.16
_exptl_crystal_size_mid 0.14
_exptl_crystal_size_min 0.08
_refine_diff_density_max 1.172
_refine_diff_density_min -0.641
_refine_diff_density_rms 0.071
_refine_ls_extinction_method none
_refine_ls_goodness_of_fit_ref 1.046
_refine_ls_hydrogen_treatment mixed
_refine_ls_matrix_type full
_refine_ls_number_parameters 579
_refine_ls_number_reflns 8445
_refine_ls_number_restraints 0
_refine_ls_restrained_S_all 1.046
_refine_ls_R_factor_all 0.0636
_refine_ls_R_factor_gt 0.0420
_refine_ls_shift/su_max 0.002
_refine_ls_shift/su_mean 0.000
_refine_ls_structure_factor_coef Fsqd
_refine_ls_weighting_details 'calc w=1/[\s^2^(Fo^2^)+(0.0080P)^2^+0.0000P] where P=(Fo^2^+2Fc^2^)/3'
_refine_ls_weighting_scheme calc
_refine_ls_wR_factor_gt 0.0580
_refine_ls_wR_factor_ref 0.0604
_reflns_number_gt 5967
_reflns_number_total 8445
_reflns_threshold_expression >2sigma(I)
_cod_data_source_file b202001g.txt
_cod_data_source_block 1280
_cod_original_sg_symbol_H-M P2(1)/c
_cod_database_code 7011593

loop_
_symmetry_equiv_pos_as_xyz
'x, y, z'
'-x, y+1/2, -z+1/2'
'-x, -y, -z'
'x, -y-1/2, z-1/2'

loop_
_atom_site_label
_atom_site_type_symbol
_atom_site_fract_x
_atom_site_fract_y
_atom_site_fract_z
_atom_site_U_iso_or_equiv
_atom_site_adp_type
_atom_site_occupancy
_atom_site_symmetry_multiplicity
_atom_site_calc_flag
_atom_site_refinement_flags
_atom_site_disorder_assembly
_atom_site_disorder_group
Pd1 Pd 0.27807(2) 0.34849(3) 0.624018(9) 0.03045(9) Uani 1 1 d . . .
Mn1 Mn 0.07328(4) 0.32453(5) 0.624477(18) 0.03639(17) Uani 1 1 d . . .
Fe1 Fe 0.55839(4) 0.23214(5) 0.579896(17) 0.03706(16) Uani 1 1 d . . .
P1 P 0.17608(7) 0.38179(9) 0.67525(3) 0.0337(3) Uani 1 1 d . . .
P2 P 0.30797(8) 0.27448(9) 0.55879(3) 0.0333(3) Uani 1 1 d . . .
P3 P 0.43712(8) 0.40507(9) 0.64889(3) 0.0323(3) Uani 1 1 d . . .
C1 C 0.0604(3) 0.4833(4) 0.60665(13) 0.0452(12) Uani 1 1 d . . .
O1 O 0.0464(2) 0.5836(3) 0.59450(10) 0.0727(11) Uani 1 1 d . . .
C2 C -0.0441(3) 0.3343(4) 0.64651(13) 0.0466(11) Uani 1 1 d . . .
O2 O -0.1201(2) 0.3455(3) 0.66126(9) 0.0677(9) Uani 1 1 d . . .
C3 C 0.0978(3) 0.1649(4) 0.64032(13) 0.0483(12) Uani 1 1 d . . .
O3 O 0.1083(3) 0.0623(3) 0.65083(10) 0.0743(11) Uani 1 1 d . . .
C4 C 0.0390(3) 0.2684(4) 0.57476(14) 0.0453(12) Uani 1 1 d . . .
O4 O 0.0138(2) 0.2321(3) 0.54304(10) 0.0675(10) Uani 1 1 d . . .
C5 C 0.4350(3) 0.2506(3) 0.54298(11) 0.0341(10) Uani 1 1 d . . .
C6 C 0.5046(3) 0.3471(4) 0.53589(11) 0.0391(10) Uani 1 1 d . . .
H6 H 0.4924 0.4377 0.5387 0.047 Uiso 1 1 calc R . .
C7 C 0.5935(3) 0.2924(4) 0.52447(12) 0.0509(12) Uani 1 1 d . . .
H7 H 0.6549 0.3376 0.5180 0.061 Uiso 1 1 calc R . .
C8 C 0.5811(3) 0.1633(4) 0.52416(12) 0.0503(12) Uani 1 1 d . . .
H8 H 0.6322 0.1012 0.5174 0.060 Uiso 1 1 calc R . .
C9 C 0.4835(3) 0.1364(4) 0.53489(11) 0.0404(11) Uani 1 1 d . . .
H9 H 0.4543 0.0521 0.5372 0.049 Uiso 1 1 calc R . .
C10 C 0.5353(3) 0.3024(3) 0.63484(11) 0.0332(10) Uani 1 1 d . . .
C11 C 0.6343(3) 0.3286(4) 0.62406(11) 0.0412(11) Uani 1 1 d . . .
H11 H 0.6634 0.4128 0.6212 0.049 Uiso 1 1 calc R . .
C12 C 0.6831(3) 0.2156(4) 0.61708(12) 0.0507(13) Uani 1 1 d . . .
H12 H 0.7521 0.2064 0.6084 0.061 Uiso 1 1 calc R . .
C13 C 0.6168(3) 0.1186(4) 0.62369(12) 0.0481(12) Uani 1 1 d . . .
H13 H 0.6312 0.0286 0.6207 0.058 Uiso 1 1 calc R . .
C14 C 0.5265(3) 0.1695(3) 0.63456(11) 0.0394(10) Uani 1 1 d . . .
H14 H 0.4664 0.1216 0.6411 0.047 Uiso 1 1 calc R . .
C1A C 0.1889(3) 0.2741(3) 0.71788(12) 0.0366(10) Uani 1 1 d . . .
C2A C 0.2764(3) 0.2092(3) 0.72557(12) 0.0459(12) Uani 1 1 d . . .
H2A H 0.3314 0.2241 0.7098 0.055 Uiso 1 1 calc R . .
C3A C 0.2836(4) 0.1225(4) 0.75628(14) 0.0575(13) Uani 1 1 d . . .
H3A H 0.3440 0.0803 0.7617 0.069 Uiso 1 1 calc R . .
C4A C 0.2043(4) 0.0980(4) 0.77865(14) 0.0662(15) Uani 1 1 d . . .
H4A H 0.2096 0.0385 0.7994 0.079 Uiso 1 1 calc R . .
C5A C 0.1167(4) 0.1598(5) 0.77112(14) 0.0705(15) Uani 1 1 d . . .
H5A H 0.0615 0.1427 0.7866 0.085 Uiso 1 1 calc R . .
C6A C 0.1091(3) 0.2475(4) 0.74069(14) 0.0606(14) Uani 1 1 d . . .
H6A H 0.0486 0.2896 0.7356 0.073 Uiso 1 1 calc R . .
C1B C 0.1723(3) 0.5358(4) 0.69843(13) 0.0403(11) Uani 1 1 d . . .
C2B C 0.1852(3) 0.6412(4) 0.67454(14) 0.0560(13) Uani 1 1 d . . .
H2B H 0.1960 0.6318 0.6470 0.067 Uiso 1 1 calc R . .
C3B C 0.1823(4) 0.7587(5) 0.6911(2) 0.0805(18) Uani 1 1 d . . .
H3B H 0.1888 0.8288 0.6745 0.097 Uiso 1 1 calc R . .
C4B C 0.1701(4) 0.7747(5) 0.7310(2) 0.091(2) Uani 1 1 d . . .
H4B H 0.1690 0.8554 0.7419 0.109 Uiso 1 1 calc R . .
C5B C 0.1596(4) 0.6732(5) 0.75495(18) 0.0831(18) Uani 1 1 d . . .
H5B H 0.1517 0.6840 0.7826 0.100 Uiso 1 1 calc R . .
C6B C 0.1605(3) 0.5545(4) 0.73891(14) 0.0581(14) Uani 1 1 d . . .
H6B H 0.1529 0.4853 0.7558 0.070 Uiso 1 1 calc R . .
C1C C 0.2591(3) 0.3639(4) 0.51579(12) 0.0360(10) Uani 1 1 d . . .
C2C C 0.2865(3) 0.3416(4) 0.47687(13) 0.0516(12) Uani 1 1 d . . .
H2C H 0.3327 0.2782 0.4720 0.062 Uiso 1 1 calc R . .
C3C C 0.2470(4) 0.4113(4) 0.44504(14) 0.0638(14) Uani 1 1 d . . .
H3C H 0.2662 0.3948 0.4188 0.077 Uiso 1 1 calc R . .
C4C C 0.1804(4) 0.5039(4) 0.45168(15) 0.0606(14) Uani 1 1 d . . .
H4C H 0.1530 0.5502 0.4299 0.073 Uiso 1 1 calc R . .
C5C C 0.1535(3) 0.5297(4) 0.48971(16) 0.0594(14) Uani 1 1 d . . .
H5C H 0.1082 0.5944 0.4943 0.071 Uiso 1 1 calc R . .
C6C C 0.1933(3) 0.4600(4) 0.52175(13) 0.0446(11) Uani 1 1 d . . .
H6D' H 0.1749 0.4787 0.5480 0.053 Uiso 1 1 calc R . .
C1D C 0.2589(3) 0.1164(3) 0.55150(13) 0.0375(10) Uani 1 1 d . . .
C2D C 0.2107(3) 0.0735(4) 0.51699(14) 0.0577(14) Uani 1 1 d . . .
H2D H 0.2000 0.1276 0.4950 0.069 Uiso 1 1 calc R . .
C3D C 0.1776(4) -0.0483(5) 0.51417(19) 0.0833(19) Uani 1 1 d . . .
H3D H 0.1454 -0.0764 0.4902 0.100 Uiso 1 1 calc R . .
C4D C 0.1914(4) -0.1278(5) 0.5457(2) 0.087(2) Uani 1 1 d . . .
H4D H 0.1676 -0.2101 0.5438 0.104 Uiso 1 1 calc R . .
C5D C 0.2395(4) -0.0882(5) 0.58009(18) 0.0807(18) Uani 1 1 d . . .
H5D H 0.2506 -0.1433 0.6018 0.097 Uiso 1 1 calc R . .
C6D C 0.2719(3) 0.0342(4) 0.58289(15) 0.0589(14) Uani 1 1 d . . .
H6D H 0.3037 0.0617 0.6070 0.071 Uiso 1 1 calc R . .
C1E C 0.4653(3) 0.4189(3) 0.70314(11) 0.0321(10) Uani 1 1 d . . .
C2E C 0.5331(3) 0.3412(4) 0.72323(12) 0.0490(12) Uani 1 1 d . . .
H2E H 0.5714 0.2853 0.7086 0.059 Uiso 1 1 calc R . .
C3E C 0.5450(4) 0.3454(4) 0.76483(14) 0.0624(14) Uani 1 1 d . . .
H3E H 0.5900 0.2910 0.7783 0.075 Uiso 1 1 calc R . .
C4E C 0.4917(4) 0.4278(4) 0.78617(13) 0.0574(14) Uani 1 1 d . . .
H4E H 0.5002 0.4308 0.8143 0.069 Uiso 1 1 calc R . .
C5E C 0.4258(3) 0.5063(4) 0.76674(13) 0.0499(12) Uani 1 1 d . . .
H5E H 0.3889 0.5633 0.7815 0.060 Uiso 1 1 calc R . .
C6E C 0.4134(3) 0.5023(3) 0.72559(13) 0.0393(11) Uani 1 1 d . . .
H6E H 0.3685 0.5577 0.7125 0.047 Uiso 1 1 calc R . .
C1F C 0.4745(3) 0.5568(3) 0.63005(12) 0.0340(10) Uani 1 1 d . . .
C2F C 0.5556(3) 0.6219(4) 0.64653(12) 0.0445(11) Uani 1 1 d . . .
H2F H 0.5910 0.5896 0.6692 0.053 Uiso 1 1 calc R . .
C3F C 0.5850(3) 0.7328(4) 0.63028(15) 0.0586(13) Uani 1 1 d . . .
H3F H 0.6401 0.7757 0.6419 0.070 Uiso 1 1 calc R . .
C4F C 0.5348(4) 0.7815(4) 0.59725(15) 0.0647(15) Uani 1 1 d . . .
H4F H 0.5563 0.8564 0.5858 0.078 Uiso 1 1 calc R . .
C5F C 0.4530(4) 0.7204(4) 0.58104(13) 0.0583(14) Uani 1 1 d . . .
H5F H 0.4173 0.7543 0.5587 0.070 Uiso 1 1 calc R . .
C6F C 0.4230(3) 0.6094(4) 0.59743(12) 0.0439(11) Uani 1 1 d . . .
H6F H 0.3665 0.5686 0.5862 0.053 Uiso 1 1 calc R . .
O1S O -0.2179(3) -0.0847(4) 0.59171(14) 0.1297(17) Uani 1 1 d . . .
C1S C -0.0511(4) -0.1225(6) 0.5857(2) 0.144(3) Uani 1 1 d . . .
H1S1 H -0.0730 -0.1593 0.5602 0.217 Uiso 1 1 calc R . .
H1S2 H -0.0087 -0.1811 0.6006 0.217 Uiso 1 1 calc R . .
H1S3 H -0.0141 -0.0467 0.5808 0.217 Uiso 1 1 calc R . .
C2S C -0.1380(5) -0.0929(6) 0.6090(2) 0.096(2) Uani 1 1 d . . .
C3S C -0.1311(6) -0.0820(9) 0.6510(2) 0.228(5) Uani 1 1 d . . .
H3S1 H -0.1966 -0.0666 0.6609 0.342 Uiso 1 1 calc R . .
H3S2 H -0.0873 -0.0132 0.6585 0.342 Uiso 1 1 calc R . .
H3S3 H -0.1045 -0.1587 0.6626 0.342 Uiso 1 1 calc R . .

loop_
_atom_site_aniso_label
_atom_site_aniso_U_11
_atom_site_aniso_U_22
_atom_site_aniso_U_33
_atom_site_aniso_U_23
_atom_site_aniso_U_13
_atom_site_aniso_U_12
Pd1 0.02951(17) 0.03349(17) 0.02825(19) -0.00242(15) 0.00030(14) 0.00087(16)
Mn1 0.0325(4) 0.0383(4) 0.0380(4) -0.0011(3) -0.0018(3) 0.0006(3)
Fe1 0.0331(3) 0.0434(4) 0.0347(4) -0.0081(3) 0.0003(3) 0.0020(3)
P1 0.0316(6) 0.0371(6) 0.0323(7) -0.0012(5) 0.0020(5) 0.0017(5)
P2 0.0325(6) 0.0376(6) 0.0296(7) -0.0035(5) -0.0003(5) -0.0011(5)
P3 0.0334(6) 0.0342(6) 0.0291(7) -0.0032(5) -0.0013(5) -0.0006(5)
C1 0.032(3) 0.060(3) 0.042(3) -0.006(2) -0.003(2) 0.002(2)
O1 0.078(3) 0.052(2) 0.087(3) 0.0150(19) -0.011(2) 0.014(2)
C2 0.046(3) 0.048(3) 0.046(3) 0.002(2) -0.001(2) -0.004(3)
O2 0.045(2) 0.090(2) 0.070(3) 0.003(2) 0.0184(18) -0.002(2)
C3 0.049(3) 0.050(3) 0.046(3) -0.008(2) -0.005(2) -0.007(3)
O3 0.098(3) 0.0383(19) 0.086(3) 0.0054(18) -0.010(2) -0.001(2)
C4 0.041(3) 0.044(3) 0.051(3) 0.001(2) -0.002(2) 0.003(2)
O4 0.073(2) 0.077(2) 0.050(2) -0.0176(18) -0.0166(19) 0.0040(19)
C5 0.040(2) 0.038(2) 0.025(2) -0.0061(19) 0.000(2) -0.001(2)
C6 0.044(3) 0.043(2) 0.031(3) 0.000(2) 0.005(2) -0.006(2)
C7 0.037(3) 0.080(4) 0.037(3) -0.006(2) 0.007(2) -0.011(3)
C8 0.039(3) 0.072(3) 0.040(3) -0.019(3) 0.007(2) 0.004(3)
C9 0.042(3) 0.044(3) 0.036(3) -0.014(2) -0.001(2) -0.002(2)
C10 0.032(2) 0.036(2) 0.030(3) -0.0039(18) -0.007(2) -0.004(2)
C11 0.040(3) 0.042(3) 0.041(3) -0.007(2) -0.004(2) -0.002(2)
C12 0.037(3) 0.065(3) 0.049(3) -0.020(2) -0.007(2) 0.011(3)
C13 0.053(3) 0.040(3) 0.050(3) -0.010(2) -0.009(2) 0.013(2)
C14 0.045(3) 0.036(2) 0.038(3) -0.001(2) 0.000(2) 0.002(2)
C1A 0.037(2) 0.044(3) 0.029(3) 0.000(2) 0.002(2) -0.003(2)
C2A 0.049(3) 0.047(3) 0.042(3) 0.003(2) 0.000(2) -0.005(2)
C3A 0.063(3) 0.054(3) 0.054(4) 0.013(3) -0.009(3) -0.004(3)
C4A 0.093(4) 0.060(3) 0.045(4) 0.018(3) -0.008(3) -0.018(3)
C5A 0.067(4) 0.094(4) 0.051(4) 0.019(3) 0.012(3) -0.023(3)
C6A 0.051(3) 0.081(4) 0.050(4) 0.013(3) 0.006(3) -0.006(3)
C1B 0.028(2) 0.047(3) 0.046(3) -0.013(2) 0.002(2) 0.003(2)
C2B 0.060(3) 0.045(3) 0.063(4) -0.010(3) -0.001(3) -0.003(3)
C3B 0.073(4) 0.046(3) 0.122(6) -0.013(4) -0.002(4) -0.003(3)
C4B 0.077(4) 0.060(4) 0.135(7) -0.051(4) 0.007(5) -0.001(3)
C5B 0.069(4) 0.095(4) 0.087(5) -0.054(4) 0.021(3) -0.004(4)
C6B 0.055(3) 0.067(3) 0.052(4) -0.021(3) 0.008(3) 0.003(3)
C1C 0.030(2) 0.045(3) 0.033(3) -0.001(2) -0.001(2) -0.004(2)
C2C 0.054(3) 0.062(3) 0.039(3) -0.003(3) 0.002(2) 0.008(3)
C3C 0.071(4) 0.086(4) 0.034(3) 0.005(3) 0.003(3) -0.002(3)
C4C 0.057(3) 0.079(4) 0.045(4) 0.023(3) -0.016(3) -0.007(3)
C5C 0.047(3) 0.064(3) 0.066(4) 0.012(3) -0.001(3) 0.005(3)
C6C 0.045(3) 0.052(3) 0.036(3) 0.007(2) 0.002(2) 0.001(2)
C1D 0.029(2) 0.043(3) 0.040(3) -0.008(2) 0.007(2) -0.003(2)
C2D 0.054(3) 0.061(3) 0.057(4) -0.019(3) -0.006(3) -0.006(3)
C3D 0.073(4) 0.078(4) 0.100(5) -0.049(4) 0.011(4) -0.030(4)
C4D 0.088(5) 0.053(4) 0.124(6) -0.032(4) 0.056(4) -0.029(4)
C5D 0.098(5) 0.050(3) 0.096(5) 0.000(3) 0.029(4) -0.005(3)
C6D 0.065(3) 0.047(3) 0.065(4) -0.006(3) 0.008(3) -0.011(3)
C1E 0.034(2) 0.032(2) 0.030(3) 0.0000(19) -0.002(2) -0.003(2)
C2E 0.066(3) 0.048(3) 0.032(3) -0.008(2) -0.008(2) 0.016(3)
C3E 0.090(4) 0.054(3) 0.041(3) -0.002(3) -0.020(3) 0.017(3)
C4E 0.093(4) 0.052(3) 0.027(3) -0.001(2) -0.006(3) -0.014(3)
C5E 0.062(3) 0.049(3) 0.039(3) -0.016(2) 0.007(3) -0.005(3)
C6E 0.038(3) 0.045(3) 0.035(3) -0.002(2) 0.002(2) 0.001(2)
C1F 0.038(3) 0.035(2) 0.029(3) -0.0052(19) 0.002(2) 0.002(2)
C2F 0.048(3) 0.043(3) 0.041(3) 0.004(2) -0.003(2) -0.003(2)
C3F 0.061(3) 0.051(3) 0.065(4) -0.005(3) 0.007(3) -0.019(3)
C4F 0.100(4) 0.040(3) 0.057(4) 0.002(3) 0.023(3) -0.008(3)
C5F 0.085(4) 0.047(3) 0.043(3) 0.007(2) 0.003(3) 0.008(3)
C6F 0.054(3) 0.041(3) 0.036(3) -0.002(2) -0.004(2) 0.000(2)
O1S 0.100(4) 0.165(4) 0.123(4) -0.038(3) 0.003(3) 0.038(3)
C1S 0.075(5) 0.162(7) 0.194(8) -0.063(6) -0.019(5) 0.018(5)
C2S 0.051(4) 0.124(5) 0.111(6) -0.011(5) -0.015(4) -0.002(4)
C3S 0.146(8) 0.450(15) 0.084(7) 0.080(8) -0.033(6) -0.086(8)

loop_
_atom_type_symbol
_atom_type_description
_atom_type_scat_dispersion_real
_atom_type_scat_dispersion_imag
_atom_type_scat_source
C C 0.0033 0.0016 'International Tables Vol C Tables 4.2.6.8 and 6.1.1.4'
H H 0.0000 0.0000 'International Tables Vol C Tables 4.2.6.8 and 6.1.1.4'
O O 0.0106 0.0060 'International Tables Vol C Tables 4.2.6.8 and 6.1.1.4'
P P 0.1023 0.0942 'International Tables Vol C Tables 4.2.6.8 and 6.1.1.4'
Mn Mn 0.3368 0.7283 'International Tables Vol C Tables 4.2.6.8 and 6.1.1.4'
Pd Pd -0.9988 1.0072 'International Tables Vol C Tables 4.2.6.8 and 6.1.1.4'
Fe Fe 0.3463 0.8444 'International Tables Vol C Tables 4.2.6.8 and 6.1.1.4'

loop_
_geom_angle_atom_site_label_1
_geom_angle_atom_site_label_2
_geom_angle_atom_site_label_3
_geom_angle
_geom_angle_site_symmetry_1
_geom_angle_site_symmetry_3
_geom_angle_publ_flag
P1 Pd1 P3 105.53(4) . . ?
P1 Pd1 P2 151.50(4) . . ?
P3 Pd1 P2 102.81(4) . . ?
P1 Pd1 Mn1 51.21(3) . . ?
P3 Pd1 Mn1 156.47(3) . . ?
P2 Pd1 Mn1 100.64(3) . . ?
C2 Mn1 C4 101.80(19) . . ?
C2 Mn1 C1 90.35(19) . . ?
C4 Mn1 C1 89.79(18) . . ?
C2 Mn1 C3 95.10(19) . . ?
C4 Mn1 C3 89.28(18) . . ?
C1 Mn1 C3 174.55(19) . . ?
C2 Mn1 P1 101.76(14) . . ?
C4 Mn1 P1 156.35(14) . . ?
C1 Mn1 P1 92.10(13) . . ?
C3 Mn1 P1 86.61(13) . . ?
C2 Mn1 Pd1 154.37(14) . . ?
C4 Mn1 Pd1 103.83(14) . . ?
C1 Mn1 Pd1 89.51(13) . . ?
C3 Mn1 Pd1 85.50(13) . . ?
P1 Mn1 Pd1 52.64(3) . . ?
C14 Fe1 C10 41.68(13) . . ?
C14 Fe1 C6 141.05(16) . . ?
C10 Fe1 C6 111.41(15) . . ?
C14 Fe1 C5 112.34(16) . . ?
C10 Fe1 C5 110.99(15) . . ?
C6 Fe1 C5 41.09(13) . . ?
C14 Fe1 C13 40.44(15) . . ?
C10 Fe1 C13 69.07(15) . . ?
C6 Fe1 C13 178.15(18) . . ?
C5 Fe1 C13 140.62(17) . . ?
C14 Fe1 C7 178.56(17) . . ?
C10 Fe1 C7 139.26(17) . . ?
C6 Fe1 C7 40.37(14) . . ?
C5 Fe1 C7 68.63(16) . . ?
C13 Fe1 C7 138.15(18) . . ?
C14 Fe1 C8 138.95(18) . . ?
C10 Fe1 C8 179.31(17) . . ?
C6 Fe1 C8 67.90(17) . . ?
C5 Fe1 C8 68.60(15) . . ?
C13 Fe1 C8 111.61(17) . . ?
C7 Fe1 C8 40.13(15) . . ?
C14 Fe1 C11 68.60(16) . . ?
C10 Fe1 C11 41.12(14) . . ?
C6 Fe1 C11 111.40(16) . . ?
C5 Fe1 C11 139.30(15) . . ?
C13 Fe1 C11 67.69(15) . . ?
C7 Fe1 C11 111.44(17) . . ?
C8 Fe1 C11 138.86(17) . . ?
C14 Fe1 C9 112.26(16) . . ?
C10 Fe1 C9 139.68(16) . . ?
C6 Fe1 C9 68.10(15) . . ?
C5 Fe1 C9 40.77(13) . . ?
C13 Fe1 C9 112.78(16) . . ?
C7 Fe1 C9 67.69(16) . . ?
C8 Fe1 C9 40.33(14) . . ?
C11 Fe1 C9 179.11(17) . . ?
C14 Fe1 C12 67.96(17) . . ?
C10 Fe1 C12 68.83(15) . . ?
C6 Fe1 C12 138.34(17) . . ?
C5 Fe1 C12 179.37(17) . . ?
C13 Fe1 C12 39.96(14) . . ?
C7 Fe1 C12 111.08(18) . . ?
C8 Fe1 C12 111.58(17) . . ?
C11 Fe1 C12 40.19(13) . . ?
C9 Fe1 C12 139.73(16) . . ?
C1B P1 C1A 104.2(2) . . ?
C1B P1 Mn1 122.96(14) . . ?
C1A P1 Mn1 116.67(13) . . ?
C1B P1 Pd1 119.38(15) . . ?
C1A P1 Pd1 116.43(14) . . ?
Mn1 P1 Pd1 76.15(4) . . ?
C1C P2 C5 98.99(18) . . ?
C1C P2 C1D 105.56(19) . . ?
C5 P2 C1D 99.66(17) . . ?
C1C P2 Pd1 118.37(14) . . ?
C5 P2 Pd1 120.76(12) . . ?
C1D P2 Pd1 110.94(14) . . ?
C10 P3 C1F 103.86(18) . . ?
C10 P3 C1E 100.62(18) . . ?
C1F P3 C1E 102.63(17) . . ?
C10 P3 Pd1 114.83(12) . . ?
C1F P3 Pd1 111.84(13) . . ?
C1E P3 Pd1 120.98(13) . . ?
O1 C1 Mn1 176.0(4) . . ?
O2 C2 Mn1 177.3(4) . . ?
O3 C3 Mn1 176.5(4) . . ?
O4 C4 Mn1 177.8(4) . . ?
C9 C5 C6 106.6(3) . . ?
C9 C5 P2 128.2(3) . . ?
C6 C5 P2 125.2(3) . . ?
C9 C5 Fe1 70.2(2) . . ?
C6 C5 Fe1 69.2(2) . . ?
P2 C5 Fe1 126.0(2) . . ?
C7 C6 C5 108.4(4) . . ?
C7 C6 Fe1 70.1(2) . . ?
C5 C6 Fe1 69.7(2) . . ?
C8 C7 C6 108.4(4) . . ?
C8 C7 Fe1 70.0(2) . . ?
C6 C7 Fe1 69.5(2) . . ?
C7 C8 C9 108.3(4) . . ?
C7 C8 Fe1 69.8(2) . . ?
C9 C8 Fe1 70.2(2) . . ?
C8 C9 C5 108.3(4) . . ?
C8 C9 Fe1 69.4(2) . . ?
C5 C9 Fe1 69.1(2) . . ?
C11 C10 C14 105.9(3) . . ?
C11 C10 P3 130.7(3) . . ?
C14 C10 P3 123.4(3) . . ?
C11 C10 Fe1 70.1(2) . . ?
C14 C10 Fe1 68.8(2) . . ?
P3 C10 Fe1 127.6(2) . . ?
C12 C11 C10 108.7(4) . . ?
C12 C11 Fe1 70.4(2) . . ?
C10 C11 Fe1 68.7(2) . . ?
C13 C12 C11 108.2(4) . . ?
C13 C12 Fe1 69.4(2) . . ?
C11 C12 Fe1 69.5(2) . . ?
C12 C13 C14 108.6(4) . . ?
C12 C13 Fe1 70.6(2) . . ?
C14 C13 Fe1 68.8(2) . . ?
C13 C14 C10 108.6(4) . . ?
C13 C14 Fe1 70.8(3) . . ?
C10 C14 Fe1 69.6(2) . . ?
C6A C1A C2A 118.3(4) . . ?
C6A C1A P1 120.7(3) . . ?
C2A C1A P1 120.7(3) . . ?
C1A C2A C3A 120.4(4) . . ?
C4A C3A C2A 120.5(5) . . ?
C3A C4A C5A 120.0(5) . . ?
C4A C5A C6A 119.9(5) . . ?
C1A C6A C5A 120.9(5) . . ?
C6B C1B C2B 117.5(4) . . ?
C6B C1B P1 123.5(4) . . ?
C2B C1B P1 119.0(3) . . ?
C3B C2B C1B 120.4(5) . . ?
C4B C3B C2B 121.0(6) . . ?
C3B C4B C5B 119.6(6) . . ?
C4B C5B C6B 120.5(6) . . ?
C1B C6B C5B 121.0(5) . . ?
C6C C1C C2C 117.7(4) . . ?
C6C C1C P2 119.4(3) . . ?
C2C C1C P2 122.9(3) . . ?
C3C C2C C1C 121.0(4) . . ?
C4C C3C C2C 120.1(5) . . ?
C5C C4C C3C 120.2(5) . . ?
C4C C5C C6C 119.7(5) . . ?
C1C C6C C5C 121.2(4) . . ?
C6D C1D C2D 117.4(4) . . ?
C6D C1D P2 117.5(3) . . ?
C2D C1D P2 125.1(4) . . ?
C1D C2D C3D 120.8(5) . . ?
C4D C3D C2D 120.5(5) . . ?
C5D C4D C3D 119.9(5) . . ?
C4D C5D C6D 119.4(5) . . ?
C1D C6D C5D 121.9(5) . . ?
C6E C1E C2E 117.9(4) . . ?
C6E C1E P3 120.0(3) . . ?
C2E C1E P3 121.9(3) . . ?
C1E C2E C3E 120.4(4) . . ?
C4E C3E C2E 120.2(4) . . ?
C3E C4E C5E 120.0(4) . . ?
C4E C5E C6E 120.1(4) . . ?
C5E C6E C1E 121.4(4) . . ?
C6F C1F C2F 117.5(4) . . ?
C6F C1F P3 119.9(3) . . ?
C2F C1F P3 122.5(3) . . ?
C3F C2F C1F 121.1(4) . . ?
C4F C3F C2F 120.5(4) . . ?
C3F C4F C5F 119.5(4) . . ?
C4F C5F C6F 120.1(4) . . ?
C5F C6F C1F 121.2(4) . . ?
O1S C2S C3S 119.3(7) . . ?
O1S C2S C1S 118.8(7) . . ?
C3S C2S C1S 121.8(6) . . ?

loop_
_geom_bond_atom_site_label_1
_geom_bond_atom_site_label_2
_geom_bond_distance
_geom_bond_site_symmetry_2
_geom_bond_publ_flag
Pd1 P1 2.2654(11) . ?
Pd1 P3 2.3388(10) . ?
Pd1 P2 2.3641(11) . ?
Pd1 Mn1 2.7672(7) . ?
Mn1 C2 1.774(5) . ?
Mn1 C4 1.802(5) . ?
Mn1 C1 1.809(5) . ?
Mn1 C3 1.817(4) . ?
Mn1 P1 2.2216(12) . ?
Fe1 C14 2.005(4) . ?
Fe1 C10 2.016(4) . ?
Fe1 C6 2.024(4) . ?
Fe1 C5 2.029(4) . ?
Fe1 C13 2.031(4) . ?
Fe1 C7 2.031(4) . ?
Fe1 C8 2.034(4) . ?
Fe1 C11 2.035(4) . ?
Fe1 C9 2.044(4) . ?
Fe1 C12 2.047(4) . ?
P1 C1B 1.825(4) . ?
P1 C1A 1.832(4) . ?
P2 C1C 1.822(4) . ?
P2 C5 1.829(4) . ?
P2 C1D 1.831(4) . ?
P3 C10 1.798(4) . ?
P3 C1F 1.823(4) . ?
P3 C1E 1.835(4) . ?
C1 O1 1.161(4) . ?
C2 O2 1.160(4) . ?
C3 O3 1.161(4) . ?
C4 O4 1.162(4) . ?
C5 C9 1.419(5) . ?
C5 C6 1.422(5) . ?
C6 C7 1.399(5) . ?
C7 C8 1.395(5) . ?
C8 C9 1.406(5) . ?
C10 C11 1.423(5) . ?
C10 C14 1.430(4) . ?
C11 C12 1.402(5) . ?
C12 C13 1.393(5) . ?
C13 C14 1.395(5) . ?
C1A C6A 1.372(5) . ?
C1A C2A 1.381(5) . ?
C2A C3A 1.382(5) . ?
C3A C4A 1.354(6) . ?
C4A C5A 1.365(6) . ?
C5A C6A 1.384(5) . ?
C1B C6B 1.379(5) . ?
C1B C2B 1.397(5) . ?
C2B C3B 1.377(5) . ?
C3B C4B 1.356(7) . ?
C4B C5B 1.362(7) . ?
C5B C6B 1.381(6) . ?
C1C C6C 1.379(5) . ?
C1C C2C 1.384(5) . ?
C2C C3C 1.383(5) . ?
C3C C4C 1.362(6) . ?
C4C C5C 1.361(6) . ?
C5C C6C 1.390(5) . ?
C1D C6D 1.373(5) . ?
C1D C2D 1.373(5) . ?
C2D C3D 1.381(6) . ?
C3D C4D 1.359(7) . ?
C4D C5D 1.357(7) . ?
C5D C6D 1.384(5) . ?
C1E C6E 1.376(5) . ?
C1E C2E 1.385(5) . ?
C2E C3E 1.388(5) . ?
C3E C4E 1.359(6) . ?
C4E C5E 1.364(5) . ?
C5E C6E 1.374(5) . ?
C1F C6F 1.382(5) . ?
C1F C2F 1.387(5) . ?
C2F C3F 1.372(5) . ?
C3F C4F 1.368(6) . ?
C4F C5F 1.370(6) . ?
C5F C6F 1.378(5) . ?
O1S C2S 1.198(6) . ?
C1S C2S 1.467(8) . ?
C2S C3S 1.404(8) . ?
